data_4510520
loop_
_publ_author_name
'Phukan, Nithi'
'Baruah, Jubaraj B.'

_publ_section_title
;
 Polymorphs of 1-(5-Methylthiazol-2-yl)-3-phenylthiourea and Various
 Anion-Assisted Assemblies of Two Positional Isomers
;
_journal_issue 5
_journal_name_full 'Crystal Growth &amp; Design'
_journal_page_first 2640
_journal_paper_doi 10.1021/cg5003379
_journal_volume 14
_journal_year 2014
_chemical_formula_sum 'C11 H12 Cl N3 S2'
_chemical_formula_weight 285.81
_chemical_name_systematic
; 
 ? 
;
_space_group_IT_number 2
_symmetry_cell_setting triclinic
_symmetry_space_group_name_Hall '-P 1'
_symmetry_space_group_name_H-M 'P -1'
_atom_sites_solution_hydrogens geom
_atom_sites_solution_primary direct
_atom_sites_solution_secondary difmap
_audit_creation_method SHELXL-97
_cell_angle_alpha 65.682(5)
_cell_angle_beta 75.992(5)
_cell_angle_gamma 64.045(4)
_cell_formula_units_Z 2
_cell_length_a 8.6544(9)
_cell_length_b 9.2851(9)
_cell_length_c 10.0278(12)
_cell_measurement_temperature 296(2)
_cell_volume 658.36(13)
_computing_structure_refinement 'SHELXL-97 (Sheldrick, 1997)'
_computing_structure_solution 'SHELXS-97 (Sheldrick, 1990)'
_diffrn_ambient_temperature 296(2)
_diffrn_measured_fraction_theta_full 0.992
_diffrn_measured_fraction_theta_max 0.992
_diffrn_radiation_monochromator graphite
_diffrn_radiation_source 'fine-focus sealed tube'
_diffrn_radiation_type MoK\a
_diffrn_radiation_wavelength 0.71073
_diffrn_reflns_av_R_equivalents 0.0213
_diffrn_reflns_av_sigmaI/netI 0.0255
_diffrn_reflns_limit_h_max 10
_diffrn_reflns_limit_h_min -9
_diffrn_reflns_limit_k_max 10
_diffrn_reflns_limit_k_min -10
_diffrn_reflns_limit_l_max 10
_diffrn_reflns_limit_l_min -11
_diffrn_reflns_number 5734
_diffrn_reflns_theta_full 25.00
_diffrn_reflns_theta_max 25.00
_diffrn_reflns_theta_min 2.24
_exptl_absorpt_coefficient_mu 0.588
_exptl_absorpt_correction_T_max 0.932
_exptl_absorpt_correction_T_min 0.844
_exptl_absorpt_correction_type multi-scan
_exptl_absorpt_process_details multi-scan
_exptl_crystal_colour colorless
_exptl_crystal_density_diffrn 1.442
_exptl_crystal_density_method 'not measured'
_exptl_crystal_description block
_exptl_crystal_F_000 296
_exptl_crystal_size_max .32
_exptl_crystal_size_mid .24
_exptl_crystal_size_min .12
_refine_diff_density_max 0.232
_refine_diff_density_min -0.209
_refine_diff_density_rms 0.049
_refine_ls_extinction_method none
_refine_ls_goodness_of_fit_ref 1.079
_refine_ls_hydrogen_treatment mixed
_refine_ls_matrix_type full
_refine_ls_number_parameters 191
_refine_ls_number_reflns 2299
_refine_ls_number_restraints 0
_refine_ls_restrained_S_all 1.079
_refine_ls_R_factor_all 0.0405
_refine_ls_R_factor_gt 0.0330
_refine_ls_shift/su_max 0.000
_refine_ls_shift/su_mean 0.000
_refine_ls_structure_factor_coef Fsqd
_refine_ls_weighting_details 'calc w=1/[\s^2^(Fo^2^)+(0.0000P)^2^+0.7000P] where P=(Fo^2^+2Fc^2^)/3'
_refine_ls_weighting_scheme calc
_refine_ls_wR_factor_gt 0.0683
_refine_ls_wR_factor_ref 0.0730
_reflns_number_gt 1625
_reflns_number_total 2299
_reflns_threshold_expression >2sigma(I)
_cod_data_source_file 1b.cif
_cod_data_source_block 1b
_cod_depositor_comments
;
The following automatic conversions were performed:

'_symmetry_cell_setting' value 'Triclinic' changed to 'triclinic'
according to
/usr/data/users/saulius/crontab/automatic-downloads/rss-feeds/ACS/lib/dictionaries/cif_core.dic
dictionary named 'cif_core.dic' version 2.4.2 from 2011-04-26.

Automatic conversion script
Id: cif_fix_values 2281 2013-09-26 08:29:07Z andrius 

 Adding full bibliography for 4510508--4510523.cif.
;
_cod_original_cell_volume 658.36(12)
_cod_original_sg_symbol_H-M 'P-1   '
_cod_database_code 4510520

loop_
_symmetry_equiv_pos_as_xyz
'x, y, z'
'-x, -y, -z'

loop_
_atom_site_label
_atom_site_type_symbol
_atom_site_fract_x
_atom_site_fract_y
_atom_site_fract_z
_atom_site_U_iso_or_equiv
_atom_site_adp_type
_atom_site_occupancy
_atom_site_symmetry_multiplicity
_atom_site_calc_flag
_atom_site_refinement_flags
Cl1 Cl 0.04955(9) 0.78227(10) 0.48161(9) 0.0514(2) Uani 1 1 d .
S1 S 0.63759(9) 0.73416(10) 0.62408(9) 0.0510(2) Uani 1 1 d .
S2 S 0.47171(9) 0.87336(11) 0.86467(10) 0.0581(3) Uani 1 1 d .
C5 C 0.2937(3) 0.9593(4) 0.7809(3) 0.0417(7) Uani 1 1 d .
C6 C 0.0811(3) 1.1568(4) 0.9119(3) 0.0428(7) Uani 1 1 d .
C7 C 0.1628(4) 1.1068(5) 1.0343(4) 0.0566(9) Uani 1 1 d .
C11 C -0.0767(4) 1.2939(4) 0.8880(4) 0.0560(9) Uani 1 1 d .
C8 C 0.0874(4) 1.1935(5) 1.1320(4) 0.0600(9) Uani 1 1 d .
C9 C -0.0671(5) 1.3293(5) 1.1080(4) 0.0623(9) Uani 1 1 d .
C10 C -0.1498(5) 1.3796(5) 0.9866(4) 0.0671(10) Uani 1 1 d .
C4 C 0.4229(3) 0.8208(3) 0.5955(3) 0.0396(7) Uani 1 1 d .
C2 C 0.5455(4) 0.6995(4) 0.4174(3) 0.0479(8) Uani 1 1 d .
C1 C 0.5306(4) 0.6621(4) 0.2909(4) 0.0636(9) Uani 1 1 d .
H1A H 0.5071 0.7643 0.2055 0.095 Uiso 1 1 calc R
H1B H 0.4384 0.6227 0.3138 0.095 Uiso 1 1 calc R
H1C H 0.6367 0.5753 0.2721 0.095 Uiso 1 1 calc R
C3 C 0.6848(4) 0.6613(4) 0.4789(4) 0.0549(9) Uani 1 1 d .
N3 N 0.1407(3) 1.0757(3) 0.8068(3) 0.0446(6) Uani 1 1 d .
N2 N 0.2887(3) 0.9156(3) 0.6648(3) 0.0443(6) Uani 1 1 d .
N1 N 0.3975(3) 0.7909(3) 0.4859(3) 0.0444(6) Uani 1 1 d .
H7 H 0.266(4) 1.013(4) 1.052(3) 0.066(10) Uiso 1 1 d .
H9 H -0.114(4) 1.387(4) 1.175(3) 0.068(10) Uiso 1 1 d .
H11 H -0.131(4) 1.326(4) 0.807(3) 0.058(10) Uiso 1 1 d .
H8 H 0.145(4) 1.161(4) 1.213(4) 0.079(12) Uiso 1 1 d .
H10 H -0.258(4) 1.471(4) 0.970(4) 0.083(11) Uiso 1 1 d .
H3 H 0.797(4) 0.601(4) 0.456(3) 0.064(9) Uiso 1 1 d .
H1 H 0.298(4) 0.811(3) 0.467(3) 0.043(8) Uiso 1 1 d .
H2 H 0.195(4) 0.963(4) 0.619(3) 0.050(9) Uiso 1 1 d .
H3A H 0.071(3) 1.107(3) 0.745(3) 0.039(8) Uiso 1 1 d .

loop_
_atom_site_aniso_label
_atom_site_aniso_U_11
_atom_site_aniso_U_22
_atom_site_aniso_U_33
_atom_site_aniso_U_23
_atom_site_aniso_U_13
_atom_site_aniso_U_12
Cl1 0.0377(4) 0.0569(5) 0.0562(5) -0.0214(4) -0.0133(3) -0.0087(3)
S1 0.0294(4) 0.0520(5) 0.0633(6) -0.0188(4) -0.0089(3) -0.0070(3)
S2 0.0373(4) 0.0693(6) 0.0644(6) -0.0273(5) -0.0179(4) -0.0068(4)
C5 0.0347(14) 0.0472(18) 0.0388(17) -0.0093(14) -0.0030(13) -0.0171(13)
C6 0.0377(15) 0.0470(17) 0.0419(18) -0.0132(15) -0.0007(13) -0.0180(13)
C7 0.0413(17) 0.069(2) 0.057(2) -0.0258(19) -0.0073(16) -0.0145(17)
C11 0.0526(19) 0.053(2) 0.052(2) -0.0163(18) -0.0125(17) -0.0097(16)
C8 0.055(2) 0.084(3) 0.056(2) -0.033(2) -0.0046(18) -0.0314(19)
C9 0.068(2) 0.068(2) 0.061(2) -0.035(2) 0.0054(19) -0.0295(19)
C10 0.064(2) 0.057(2) 0.068(3) -0.028(2) -0.010(2) -0.0047(19)
C4 0.0320(14) 0.0367(16) 0.0421(18) -0.0060(14) -0.0054(13) -0.0120(12)
C2 0.0453(17) 0.0377(17) 0.0480(19) -0.0105(15) 0.0024(15) -0.0122(14)
C1 0.069(2) 0.060(2) 0.059(2) -0.0270(18) 0.0019(18) -0.0193(18)
C3 0.0361(17) 0.0477(19) 0.065(2) -0.0187(17) -0.0006(16) -0.0047(14)
N3 0.0318(12) 0.0564(16) 0.0422(16) -0.0175(13) -0.0085(12) -0.0107(12)
N2 0.0283(12) 0.0549(16) 0.0441(16) -0.0172(13) -0.0072(11) -0.0088(11)
N1 0.0320(13) 0.0486(15) 0.0463(16) -0.0139(13) -0.0031(12) -0.0124(11)

loop_
_atom_type_symbol
_atom_type_description
_atom_type_scat_dispersion_real
_atom_type_scat_dispersion_imag
_atom_type_scat_source
C C 0.0033 0.0016 'International Tables Vol C Tables 4.2.6.8 and 6.1.1.4'
N N 0.0061 0.0033 'International Tables Vol C Tables 4.2.6.8 and 6.1.1.4'
S S 0.1246 0.1234 'International Tables Vol C Tables 4.2.6.8 and 6.1.1.4'
Cl Cl 0.1484 0.1585 'International Tables Vol C Tables 4.2.6.8 and 6.1.1.4'
H H 0.0000 0.0000 'International Tables Vol C Tables 4.2.6.8 and 6.1.1.4'

loop_
_geom_angle_atom_site_label_1
_geom_angle_atom_site_label_2
_geom_angle_atom_site_label_3
_geom_angle
C4 S1 C3 89.39(14)
N3 C5 N2 110.6(2)
N3 C5 S2 128.6(2)
N2 C5 S2 120.8(2)
C7 C6 C11 119.4(3)
C7 C6 N3 125.4(3)
C11 C6 N3 115.1(3)
C6 C7 C8 119.7(3)
C10 C11 C6 120.0(3)
C9 C8 C7 120.9(3)
C8 C9 C10 119.7(3)
C9 C10 C11 120.2(3)
N1 C4 N2 120.3(2)
N1 C4 S1 111.3(2)
N2 C4 S1 128.3(2)
C3 C2 N1 110.6(3)
C3 C2 C1 129.9(3)
N1 C2 C1 119.5(3)
C2 C3 S1 113.2(2)
C5 N3 C6 132.0(3)
C4 N2 C5 127.4(2)
C4 N1 C2 115.5(3)

loop_
_geom_bond_atom_site_label_1
_geom_bond_atom_site_label_2
_geom_bond_distance
S1 C4 1.715(3)
S1 C3 1.739(3)
S2 C5 1.647(3)
C5 N3 1.341(3)
C5 N2 1.397(4)
C6 C7 1.373(4)
C6 C11 1.388(4)
C6 N3 1.413(4)
C7 C8 1.383(4)
C11 C10 1.384(5)
C8 C9 1.366(5)
C9 C10 1.369(5)
C4 N1 1.325(4)
C4 N2 1.351(3)
C2 C3 1.329(4)
C2 N1 1.392(3)
C2 C1 1.492(4)
